data_4514330
loop_
_publ_author_name
'Angeli, Giasemi K.'
'Sartsidou, Christina'
'Vlachaki, Styliani'
'Spanopoulos, Ioannis'
'Tsangarakis, Constantinos'
'Kourtellaris, Andreas'
'Klontzas, Emmanuel'
'Froudakis, George E.'
'Tasiopoulos, Anastasios'
'Trikalitis, Pantelis N.'

_publ_section_title
;
 Reticular Chemistry and the Discovery of a New Family of Rare Earth (4,
 8)-Connected Metal-Organic Frameworks with csq Topology Based on
 RE4(\m3-O)2(COO)8 Clusters.
;
_journal_issue 51
_journal_name_full 'ACS applied materials &amp; interfaces'
_journal_page_first 44560
_journal_page_last 44566
_journal_paper_doi 10.1021/acsami.7b16380
_journal_volume 9
_journal_year 2017
_chemical_formula_moiety 'C39 H29 Ho2 N O12'
_chemical_formula_sum 'C39 H29 Ho2 N O12'
_chemical_formula_weight 1033.49
_space_group_crystal_system hexagonal
_space_group_IT_number 191
_space_group_name_Hall '-P 6 2'
_space_group_name_H-M_alt 'P 6/m m m'
_symmetry_space_group_name_Hall '-P 6 2'
_symmetry_space_group_name_H-M 'P 6/m m m'
_atom_sites_solution_hydrogens geom
_audit_creation_method SHELXL-2014/7
_cell_angle_alpha 90
_cell_angle_beta 90
_cell_angle_gamma 120
_cell_formula_units_Z 6
_cell_length_a 26.5159(7)
_cell_length_b 26.5159(7)
_cell_length_c 16.5671(6)
_cell_measurement_reflns_used 6839
_cell_measurement_temperature 100(2)
_cell_measurement_theta_max 64.4070
_cell_measurement_theta_min 5.7460
_cell_volume 10087.6(5)
_computing_structure_refinement 'SHELXL-2014/7 (Sheldrick, 2014)'
_diffrn_ambient_temperature 100(2)
_diffrn_detector_area_resol_mean 10.4223
_diffrn_measured_fraction_theta_full 0.993
_diffrn_measured_fraction_theta_max 0.993
_diffrn_measurement_device_type 'SuperNova, Dual, Cu at zero, Atlas'
_diffrn_radiation_type CuK\a
_diffrn_radiation_wavelength 1.54184
_diffrn_reflns_av_R_equivalents 0.0305
_diffrn_reflns_av_unetI/netI 0.0145
_diffrn_reflns_Laue_measured_fraction_full 0.993
_diffrn_reflns_Laue_measured_fraction_max 0.993
_diffrn_reflns_limit_h_max 29
_diffrn_reflns_limit_h_min -32
_diffrn_reflns_limit_k_max 28
_diffrn_reflns_limit_k_min -31
_diffrn_reflns_limit_l_max 20
_diffrn_reflns_limit_l_min -19
_diffrn_reflns_number 24535
_diffrn_reflns_point_group_measured_fraction_full 0.993
_diffrn_reflns_point_group_measured_fraction_max 0.993
_diffrn_reflns_theta_full 67.684
_diffrn_reflns_theta_max 69.980
_diffrn_reflns_theta_min 3.289
_diffrn_source 'micro-focus sealed X-ray tube'
_exptl_absorpt_coefficient_mu 4.565
_exptl_absorpt_correction_T_max 1.00000
_exptl_absorpt_correction_T_min 0.54444
_exptl_absorpt_correction_type multi-scan
_exptl_absorpt_process_details
;
CrysAlisPro 1.171.38.43 (Rigaku Oxford Diffraction, 2015)
Empirical absorption correction using spherical harmonics,
 implemented in SCALE3 ABSPACK scaling algorithm.
;
_exptl_crystal_colour colourless
_exptl_crystal_density_diffrn 1.021
_exptl_crystal_description cube
_exptl_crystal_F_000 3000
_exptl_crystal_size_max 0.1
_exptl_crystal_size_mid 0.1
_exptl_crystal_size_min 0.07
_refine_diff_density_max 0.804
_refine_diff_density_min -2.182
_refine_diff_density_rms 0.110
_refine_ls_extinction_method none
_refine_ls_goodness_of_fit_ref 1.492
_refine_ls_hydrogen_treatment constr
_refine_ls_matrix_type full
_refine_ls_number_parameters 135
_refine_ls_number_reflns 3649
_refine_ls_number_restraints 23
_refine_ls_restrained_S_all 1.499
_refine_ls_R_factor_all 0.1307
_refine_ls_R_factor_gt 0.1161
_refine_ls_shift/su_max 0.001
_refine_ls_shift/su_mean 0.000
_refine_ls_structure_factor_coef Fsqd
_refine_ls_weighting_details 'w=1/[\s^2^(Fo^2^)+(0.2000P)^2^] where P=(Fo^2^+2Fc^2^)/3'
_refine_ls_weighting_scheme calc
_refine_ls_wR_factor_gt 0.3540
_refine_ls_wR_factor_ref 0.3866
_reflns_Friedel_coverage 0.000
_reflns_number_gt 2440
_reflns_number_total 3649
_reflns_threshold_expression 'I > 2\s(I)'
_cod_data_source_file am7b16380_si_003.cif
_cod_data_source_block '_Ho_5_cu_sq'
_cod_original_cell_volume 10087.6(6)
_cod_database_code 4514330
_shelx_shelxl_version_number 2014/7
_shelx_space_group_comment
;
The symmetry employed for this shelxl refinement is uniquely defined
by the following loop, which should always be used as a source of
symmetry information in preference to the above space-group names.
They are only intended as comments.
;
_oxdiff_exptl_absorpt_empirical_full_min 0.452
_oxdiff_exptl_absorpt_empirical_full_max 1.548
_oxdiff_exptl_absorpt_empirical_details
;
Empirical correction (ABSPACK) includes:
- Absorption correction using spherical harmonics
- Frame scaling
;

loop_
_space_group_symop_operation_xyz
'x, y, z'
'-y, x-y, z'
'-x+y, -x, z'
'-x, -y, z'
'y, -x+y, z'
'x-y, x, z'
'y, x, -z'
'x-y, -y, -z'
'-x, -x+y, -z'
'-y, -x, -z'
'-x+y, y, -z'
'x, x-y, -z'
'-x, -y, -z'
'y, -x+y, -z'
'x-y, x, -z'
'x, y, -z'
'-y, x-y, -z'
'-x+y, -x, -z'
'-y, -x, z'
'-x+y, y, z'
'x, x-y, z'
'y, x, z'
'x-y, -y, z'
'-x, -x+y, z'

loop_
_atom_site_label
_atom_site_type_symbol
_atom_site_fract_x
_atom_site_fract_y
_atom_site_fract_z
_atom_site_U_iso_or_equiv
_atom_site_adp_type
_atom_site_occupancy
_atom_site_site_symmetry_order
_atom_site_calc_flag
_atom_site_refinement_flags_posn
_atom_site_refinement_flags_adp
_atom_site_refinement_flags_occupancy
Ho1 Ho 0.45867(2) 0.54133(2) 0.5000 0.1441(6) Uani 1 4 d S T P
Ho2 Ho 0.63452(5) 0.63452(5) 0.5000 0.1455(6) Uani 1 4 d S T P
O3 O 0.5481(3) 0.5481(3) 0.5000 0.115(2) Uani 1 4 d S T P
C1 C 0.5281(7) 0.7109(5) 1.0000 0.153(4) Uani 1 2 d DS T P
O2 O 0.5904(7) 0.6535(6) 0.6028(8) 0.280(7) Uani 1 1 d . . .
C2 C 0.5285(5) 0.7388(4) 0.9277(5) 0.152(3) Uani 1 1 d D . .
O1 O 0.4958(7) 0.6077(5) 0.5902(7) 0.260(5) Uani 1 1 d . . .
C3 C 0.5264(12) 0.6536(7) 1.0000 0.215(9) Uani 1 2 d DS T P
H3A H 0.5263 0.6415 0.9454 0.323 Uiso 0.5 1 calc R U P
H3B H 0.5600 0.6575 1.0277 0.323 Uiso 0.5 1 calc R U P
H3C H 0.4917 0.6250 1.0269 0.323 Uiso 0.5 1 calc R U P
C4 C 0.5333(4) 0.7133(3) 0.8506(3) 0.158(3) Uani 1 1 d G . .
C5 C 0.4833(3) 0.6779(3) 0.8062(5) 0.201(5) Uani 1 1 d G . .
H5 H 0.4471 0.6700 0.8253 0.242 Uiso 1 1 calc R U .
C6 C 0.4875(4) 0.6545(3) 0.7332(5) 0.233(8) Uani 1 1 d G . .
H6 H 0.4541 0.6308 0.7035 0.280 Uiso 1 1 calc R U .
C7 C 0.5417(5) 0.6664(4) 0.7046(4) 0.220(7) Uani 1 1 d DG . .
C8 C 0.5916(4) 0.7017(4) 0.7490(5) 0.268(9) Uani 1 1 d G . .
H8 H 0.6278 0.7097 0.7299 0.322 Uiso 1 1 calc R U .
C9 C 0.5874(3) 0.7252(4) 0.8220(5) 0.214(6) Uani 1 1 d G . .
H9 H 0.6208 0.7489 0.8517 0.256 Uiso 1 1 calc R U .
C10 C 0.5433(9) 0.6386(8) 0.6264(8) 0.210(6) Uani 1 1 d D U .
N1 N 0.5000 0.5000 0.7700(7) 0.151(5) Uani 1 4 d DS T P
C11 C 0.5000 0.5000 0.6934(10) 0.221(13) Uani 1 4 d DS T P
H11 H 0.5182 0.4818 0.6690 0.265 Uiso 0.5 2 calc R U P
O6 O 0.4795(4) 0.5205(4) 0.6483(10) 0.176(6) Uani 0.5 2 d DS TU P
C12 C 0.5430(9) 0.5430(9) 0.811(2) 0.357(19) Uani 1 2 d DS TU P
H12A H 0.5358 0.5358 0.8680 0.535 Uiso 1 2 calc R U P
H12B H 0.5792 0.5450 0.7977 0.535 Uiso 0.5 1 calc R U P
H12C H 0.5450 0.5792 0.7977 0.535 Uiso 0.5 1 calc R U P
O5 O 0.7329(8) 0.6909(15) 0.5000 0.265(16) Uani 0.5 2 d S T P
O4 O 0.4370(9) 0.6200(10) 0.5000 0.224(11) Uani 0.5 2 d S T P

loop_
_atom_site_aniso_label
_atom_site_aniso_U_11
_atom_site_aniso_U_22
_atom_site_aniso_U_33
_atom_site_aniso_U_23
_atom_site_aniso_U_13
_atom_site_aniso_U_12
Ho1 0.1613(9) 0.1613(9) 0.1651(11) 0.000 0.000 0.1222(9)
Ho2 0.1254(7) 0.1254(7) 0.1742(12) 0.000 0.000 0.0541(6)
O3 0.092(3) 0.092(3) 0.167(7) 0.000 0.000 0.050(3)
C1 0.204(12) 0.118(6) 0.144(8) 0.000 0.000 0.085(8)
O2 0.233(11) 0.265(12) 0.256(11) -0.119(10) 0.019(10) 0.061(10)
C2 0.192(8) 0.127(5) 0.139(6) -0.006(4) -0.008(5) 0.082(5)
O1 0.330(14) 0.238(11) 0.223(9) -0.106(9) -0.068(10) 0.150(11)
C3 0.34(3) 0.145(10) 0.183(13) 0.000 0.000 0.142(15)
C4 0.212(10) 0.146(6) 0.127(5) -0.030(5) -0.021(6) 0.098(7)
C5 0.250(14) 0.148(7) 0.205(11) -0.051(8) -0.058(10) 0.098(8)
C6 0.32(2) 0.178(11) 0.194(12) -0.048(10) -0.050(14) 0.116(13)
C7 0.34(2) 0.177(10) 0.144(7) -0.064(7) -0.023(11) 0.126(13)
C8 0.257(18) 0.32(2) 0.222(15) -0.110(15) 0.023(13) 0.136(17)
C9 0.210(12) 0.247(13) 0.157(8) -0.087(9) -0.020(8) 0.095(11)
C10 0.227(10) 0.186(8) 0.200(9) -0.035(7) -0.011(8) 0.091(7)
N1 0.197(11) 0.197(11) 0.103(7) 0.000 0.000 0.132(12)
C11 0.32(3) 0.32(3) 0.095(9) 0.000 0.000 0.22(3)
O6 0.193(7) 0.193(7) 0.148(9) 0.022(4) -0.022(4) 0.101(8)
C12 0.36(2) 0.36(2) 0.32(2) -0.023(12) -0.023(12) 0.168(17)
O5 0.099(10) 0.27(3) 0.37(4) 0.000 0.000 0.052(15)
O4 0.151(13) 0.200(17) 0.39(3) 0.000 0.000 0.139(14)

loop_
_atom_type_symbol
_atom_type_description
_atom_type_scat_dispersion_real
_atom_type_scat_dispersion_imag
_atom_type_scat_source
C C 0.0181 0.0091 'International Tables Vol C Tables 4.2.6.8 and 6.1.1.4'
H H 0.0000 0.0000 'International Tables Vol C Tables 4.2.6.8 and 6.1.1.4'
N N 0.0311 0.0180 'International Tables Vol C Tables 4.2.6.8 and 6.1.1.4'
O O 0.0492 0.0322 'International Tables Vol C Tables 4.2.6.8 and 6.1.1.4'
Ho Ho -14.9734 3.7046 'International Tables Vol C Tables 4.2.6.8 and 6.1.1.4'

loop_
_geom_angle_atom_site_label_1
_geom_angle_atom_site_label_2
_geom_angle_atom_site_label_3
_geom_angle
_geom_angle_site_symmetry_1
_geom_angle_site_symmetry_3
O1 Ho1 O1 88.7(8) 10_666 19_665
O1 Ho1 O1 80.0(9) 10_666 16_556
O1 Ho1 O1 143.4(7) 19_665 16_556
O1 Ho1 O1 143.4(7) 10_666 .
O1 Ho1 O1 80.0(9) 19_665 .
O1 Ho1 O1 88.7(8) 16_556 .
O1 Ho1 O3 128.2(4) 10_666 .
O1 Ho1 O3 128.2(4) 19_665 .
O1 Ho1 O3 84.4(4) 16_556 .
O1 Ho1 O3 84.4(4) . .
O1 Ho1 O3 84.4(4) 10_666 13_666
O1 Ho1 O3 84.4(4) 19_665 13_666
O1 Ho1 O3 128.2(4) 16_556 13_666
O1 Ho1 O3 128.2(4) . 13_666
O3 Ho1 O3 67.8(3) . 13_666
O1 Ho1 O4 84.4(6) 10_666 .
O1 Ho1 O4 84.4(6) 19_665 .
O1 Ho1 O4 60.1(5) 16_556 .
O1 Ho1 O4 60.1(5) . .
O3 Ho1 O4 128.0(5) . .
O3 Ho1 O4 164.3(5) 13_666 .
O1 Ho1 O4 60.1(5) 10_666 19_665
O1 Ho1 O4 60.1(5) 19_665 19_665
O1 Ho1 O4 84.4(6) 16_556 19_665
O1 Ho1 O4 84.4(6) . 19_665
O3 Ho1 O4 164.3(5) . 19_665
O3 Ho1 O4 127.9(5) 13_666 19_665
O4 Ho1 O4 36.3(10) . 19_665
O1 Ho1 O6 57.5(5) 10_666 16_556
O1 Ho1 O6 139.9(5) 19_665 16_556
O1 Ho1 O6 57.5(5) 16_556 16_556
O1 Ho1 O6 139.9(5) . 16_556
O3 Ho1 O6 72.5(4) . 16_556
O3 Ho1 O6 72.5(4) 13_666 16_556
O4 Ho1 O6 110.1(4) . 16_556
O4 Ho1 O6 110.1(4) 19_665 16_556
O1 Ho1 O6 139.9(4) 10_666 .
O1 Ho1 O6 57.5(5) 19_665 .
O1 Ho1 O6 139.9(5) 16_556 .
O1 Ho1 O6 57.5(5) . .
O3 Ho1 O6 72.5(4) . .
O3 Ho1 O6 72.5(4) 13_666 .
O4 Ho1 O6 110.1(4) . .
O4 Ho1 O6 110.1(4) 19_665 .
O6 Ho1 O6 137.5(9) 16_556 .
O1 Ho1 Ho1 108.3(4) 10_666 13_666
O1 Ho1 Ho1 108.3(4) 19_665 13_666
O1 Ho1 Ho1 108.3(4) 16_556 13_666
O1 Ho1 Ho1 108.3(4) . 13_666
O3 Ho1 Ho1 33.88(15) . 13_666
O3 Ho1 Ho1 33.88(15) 13_666 13_666
O4 Ho1 Ho1 161.8(5) . 13_666
O4 Ho1 Ho1 161.8(5) 19_665 13_666
O6 Ho1 Ho1 68.7(4) 16_556 13_666
O6 Ho1 Ho1 68.7(4) . 13_666
O2 Ho2 O2 79.7(9) 7_556 16_556
O2 Ho2 O2 97.8(9) 7_556 22
O2 Ho2 O2 163.0(7) 16_556 22
O2 Ho2 O2 163.0(7) 7_556 .
O2 Ho2 O2 97.8(9) 16_556 .
O2 Ho2 O2 79.7(9) 22 .
O2 Ho2 O5 114.0(6) 7_556 7_556
O2 Ho2 O5 82.0(8) 16_556 7_556
O2 Ho2 O5 114.0(6) 22 7_556
O2 Ho2 O5 82.0(8) . 7_556
O2 Ho2 O5 82.0(8) 7_556 .
O2 Ho2 O5 114.0(6) 16_556 .
O2 Ho2 O5 82.0(8) 22 .
O2 Ho2 O5 114.0(6) . .
O5 Ho2 O5 50.3(19) 7_556 .
O2 Ho2 O3 81.5(3) 7_556 .
O2 Ho2 O3 81.5(3) 16_556 .
O2 Ho2 O3 81.5(3) 22 .
O2 Ho2 O3 81.5(3) . .
O5 Ho2 O3 154.8(9) 7_556 .
O5 Ho2 O3 154.8(9) . .
Ho1 O3 Ho1 112.2(3) 13_666 .
Ho1 O3 Ho2 123.88(15) 13_666 .
Ho1 O3 Ho2 123.88(15) . .
C2 C1 C2 117.0(10) 16_557 .
C2 C1 C3 121.5(5) 16_557 .
C2 C1 C3 121.5(5) . .
C10 O2 Ho2 139.4(10) . .
C2 C2 C1 121.5(5) 21_565 .
C2 C2 C4 119.9(4) 21_565 .
C1 C2 C4 118.4(7) . .
C10 O1 Ho1 140.3(12) . .
C1 C3 H3A 109.5 . .
C1 C3 H3B 109.5 . .
H3A C3 H3B 109.5 . .
C1 C3 H3C 109.5 . .
H3A C3 H3C 109.5 . .
H3B C3 H3C 109.5 . .
C5 C4 C9 120.0 . .
C5 C4 C2 119.7(7) . .
C9 C4 C2 120.3(7) . .
C4 C5 C6 120.0 . .
C4 C5 H5 120.0 . .
C6 C5 H5 120.0 . .
C7 C6 C5 120.0 . .
C7 C6 H6 120.0 . .
C5 C6 H6 120.0 . .
C6 C7 C8 120.0 . .
C6 C7 C10 117.5(11) . .
C8 C7 C10 122.5(11) . .
C7 C8 C9 120.0 . .
C7 C8 H8 120.0 . .
C9 C8 H8 120.0 . .
C8 C9 C4 120.0 . .
C8 C9 H9 120.0 . .
C4 C9 H9 120.0 . .
O2 C10 O1 127.5(12) . .
O2 C10 C7 114.1(16) . .
O1 C10 C7 117.9(16) . .
C11 N1 C12 120.9(19) . 4_665
C11 N1 C12 120.9(19) . .
C12 N1 C12 118(4) 4_665 .
O6 C11 N1 128.4(13) . .
O6 C11 H11 115.8 . .
N1 C11 H11 115.8 . .
C11 O6 Ho1 149.7(17) . .
N1 C12 H12A 109.5 . .
N1 C12 H12B 109.5 . .
H12A C12 H12B 109.5 . .
N1 C12 H12C 109.5 . .
H12A C12 H12C 109.5 . .
H12B C12 H12C 109.5 . .
O4 O4 Ho1 71.8(5) 19_665 .

loop_
_geom_bond_atom_site_label_1
_geom_bond_atom_site_label_2
_geom_bond_distance
_geom_bond_site_symmetry_2
Ho1 O1 2.137(9) 10_666
Ho1 O1 2.137(9) 19_665
Ho1 O1 2.137(9) 16_556
Ho1 O1 2.137(9) .
Ho1 O3 2.286(4) .
Ho1 O3 2.286(4) 13_666
Ho1 O4 2.424(17) .
Ho1 O4 2.424(17) 19_665
Ho1 O6 2.636(13) 16_556
Ho1 O6 2.636(13) .
Ho1 Ho1 3.7962(18) 13_666
Ho2 O2 2.261(12) 7_556
Ho2 O2 2.261(12) 16_556
Ho2 O2 2.261(12) 22
Ho2 O2 2.262(12) .
Ho2 O5 2.27(2) 7_556
Ho2 O5 2.27(2) .
Ho2 O3 2.293(7) .
O3 Ho1 2.286(4) 13_666
C1 C2 1.404(7) 16_557
C1 C2 1.404(7) .
C1 C3 1.496(9) .
O2 C10 1.17(2) .
C2 C2 1.352(17) 21_565
C2 C4 1.480(10) .
O1 C10 1.26(2) .
C3 H3A 0.9600 .
C3 H3B 0.9600 .
C3 H3C 0.9600 .
C4 C5 1.3900 .
C4 C9 1.3900 .
C5 C6 1.3900 .
C5 H5 0.9300 .
C6 C7 1.3900 .
C6 H6 0.9300 .
C7 C8 1.3900 .
C7 C10 1.500(9) .
C8 C9 1.3900 .
C8 H8 0.9300 .
C9 H9 0.9300 .
N1 C11 1.27(2) .
N1 C12 1.328(10) 4_665
N1 C12 1.328(10) .
C11 O6 1.203(9) .
C11 H11 0.9300 .
C12 H12A 0.9600 .
C12 H12B 0.9600 .
C12 H12C 0.9600 .
O4 O4 1.51(5) 19_665
